data_2226628
loop_
_publ_author_name
'Chard, Elliott'
'Dawe, Louise N.'
'Kozak, Christopher M.'

_publ_section_title
;
 Acetatoaqua{4,4',6,6'-tetra-<i>tert</i>-butyl-2,2'-[(2-pyridylmethyl)iminodimethylene]diphenolato}manganese(III)
 ethanol solvate
;
_journal_coeditor_code PV2284
_journal_issue 7
_journal_name_full 'Acta Crystallographica Section E'
_journal_page_first m771
_journal_paper_doi 10.1107/S1600536810021288
_journal_volume 66
_journal_year 2010
_chemical_formula_iupac '[Mn (C36 H50 N2 O2) (C2 H3 O2) (H2 O)], C2 H6 O'
_chemical_formula_moiety 'C38 H55 Mn N2 O5, C2 H6 O'
_chemical_formula_sum 'C40 H61 Mn N2 O6'
_chemical_formula_weight 720.87
_chemical_name_common Compound1
_chemical_name_systematic
;
Acetatoaqua{4,4',6,6'-tetra-<i>tert</i>-butyl-2,2'-[(2-
pyridylmethyl)iminodimethylene]diphenolato}manganese(III) ethanol solvate
;
_space_group_IT_number 14
_symmetry_cell_setting monoclinic
_symmetry_space_group_name_Hall '-P 2ybc'
_symmetry_space_group_name_H-M 'P 1 21/c 1'
_atom_sites_solution_hydrogens geom
_atom_sites_solution_primary direct
_atom_sites_solution_secondary difmap
_audit_creation_method SHELXL-97
_cell_angle_alpha 90.00
_cell_angle_beta 118.798(3)
_cell_angle_gamma 90.00
_cell_formula_units_Z 4
_cell_length_a 16.505(3)
_cell_length_b 10.8310(16)
_cell_length_c 26.512(5)
_cell_measurement_reflns_used 15117
_cell_measurement_temperature 153(2)
_cell_measurement_theta_max 30.6497
_cell_measurement_theta_min 1.9850
_cell_volume 4153.3(13)
_computing_cell_refinement 'CrystalClear (Rigaku, 2005)'
_computing_data_collection 'CrystalClear (Rigaku, 2005)'
_computing_data_reduction 'CrystalClear (Rigaku, 2005)'
_computing_molecular_graphics 'CrystalStructure (Rigaku/MSC, 2005)'
_computing_publication_material 'CrystalStructure (Rigaku/MSC, 2005)'
_computing_structure_refinement 'SHELXL97 (Sheldrick, 2008)'
_computing_structure_solution 'SIR92 (Altomare et al., 1994)'
_diffrn_ambient_temperature 153(2)
_diffrn_detector_area_resol_mean 14.63
_diffrn_measured_fraction_theta_full 0.998
_diffrn_measured_fraction_theta_max 0.998
_diffrn_measurement_device_type 'Rigaku Saturn'
_diffrn_measurement_method \w
_diffrn_radiation_monochromator 'graphite - Rigaku SHINE'
_diffrn_radiation_source 'fine-focus sealed tube'
_diffrn_radiation_type MoK\a
_diffrn_radiation_wavelength 0.71075
_diffrn_reflns_av_R_equivalents 0.0315
_diffrn_reflns_av_sigmaI/netI 0.0222
_diffrn_reflns_limit_h_max 20
_diffrn_reflns_limit_h_min -20
_diffrn_reflns_limit_k_max 13
_diffrn_reflns_limit_k_min -13
_diffrn_reflns_limit_l_max 33
_diffrn_reflns_limit_l_min -33
_diffrn_reflns_number 44205
_diffrn_reflns_theta_full 26.50
_diffrn_reflns_theta_max 26.50
_diffrn_reflns_theta_min 2.73
_exptl_absorpt_coefficient_mu 0.361
_exptl_absorpt_correction_T_max 0.9476
_exptl_absorpt_correction_T_min 0.9064
_exptl_absorpt_correction_type numerical
_exptl_absorpt_process_details '(ABSCOR; Higashi, 2000)'
_exptl_crystal_colour Purple
_exptl_crystal_density_diffrn 1.153
_exptl_crystal_density_method 'not measured'
_exptl_crystal_description Irregular
_exptl_crystal_F_000 1552
_exptl_crystal_size_max 0.40
_exptl_crystal_size_mid 0.30
_exptl_crystal_size_min 0.24
_refine_diff_density_max 0.594
_refine_diff_density_min -0.501
_refine_ls_extinction_method none
_refine_ls_goodness_of_fit_ref 1.101
_refine_ls_hydrogen_treatment constr
_refine_ls_matrix_type full
_refine_ls_number_parameters 444
_refine_ls_number_reflns 8589
_refine_ls_number_restraints 0
_refine_ls_restrained_S_all 1.101
_refine_ls_R_factor_all 0.0518
_refine_ls_R_factor_gt 0.0501
_refine_ls_shift/su_max 0.001
_refine_ls_shift/su_mean 0.000
_refine_ls_structure_factor_coef Fsqd
_refine_ls_weighting_details 'calc w=1/[\s^2^(Fo^2^)+(0.0690P)^2^+2.8924P] where P=(Fo^2^+2Fc^2^)/3'
_refine_ls_weighting_scheme calc
_refine_ls_wR_factor_gt 0.1370
_refine_ls_wR_factor_ref 0.1383
_reflns_number_gt 8248
_reflns_number_total 8589
_reflns_threshold_expression I>2\s(I)
_cod_data_source_file pv2284.cif
_cod_data_source_block I
_cod_original_cell_volume 4153.2(12)
_cod_original_sg_symbol_H-M 'P 21/c'
_cod_database_code 2226628
_cod_database_fobs_code 2226628

loop_
_symmetry_equiv_pos_as_xyz
'x, y, z'
'-x, y+1/2, -z+1/2'
'-x, -y, -z'
'x, -y-1/2, z-1/2'

loop_
_atom_site_type_symbol
_atom_site_label
_atom_site_fract_x
_atom_site_fract_y
_atom_site_fract_z
_atom_site_U_iso_or_equiv
_atom_site_adp_type
_atom_site_calc_flag
_atom_site_refinement_flags
_atom_site_occupancy
_atom_site_disorder_assembly
_atom_site_disorder_group
Mn Mn1 0.569186(18) 0.22108(3) 0.887302(11) 0.02241(10) Uani d . 1 . .
O O1 0.44186(9) 0.23550(13) 0.85424(7) 0.0321(3) Uani d . 1 . .
O O2 0.69749(9) 0.20020(12) 0.91944(6) 0.0268(3) Uani d . 1 . .
O O3 0.55745(10) 0.04484(13) 0.90481(6) 0.0328(3) Uani d . 1 . .
O O4 0.57756(14) -0.05365(15) 0.83781(8) 0.0495(4) Uani d . 1 . .
O O5 0.55651(10) 0.18014(14) 0.80084(6) 0.0334(3) Uani d . 1 . .
H H41A 0.4974 0.1796 0.7701 0.041 Uiso d . 1 . .
H H41B 0.5646 0.0956 0.8061 0.041 Uiso d . 1 . .
O O6 0.60773(12) 0.72486(15) 0.80117(7) 0.0424(4) Uani d . 1 . .
H H42 0.6016 0.8027 0.8123 0.051 Uiso d . 1 . .
N N1 0.57820(10) 0.41364(14) 0.88018(6) 0.0243(3) Uani d . 1 . .
N N2 0.58705(12) 0.28484(16) 0.97301(7) 0.0288(4) Uani d . 1 . .
C C1 0.38156(13) 0.32682(18) 0.82789(8) 0.0271(4) Uani d . 1 . .
C C2 0.28873(14) 0.31164(19) 0.81628(9) 0.0325(4) Uani d . 1 . .
C C3 0.25997(16) 0.1931(2) 0.83644(12) 0.0440(6) Uani d . 1 . .
C C4 0.3141(2) 0.1835(3) 0.90203(13) 0.0579(7) Uani d . 1 . .
H H4A 0.3029 0.2574 0.9191 0.070 Uiso calc R 1 . .
H H4B 0.3802 0.1767 0.9145 0.070 Uiso calc R 1 . .
H H4C 0.2937 0.1102 0.9146 0.070 Uiso calc R 1 . .
C C5 0.2776(2) 0.0777(2) 0.80967(15) 0.0582(7) Uani d . 1 . .
H H5A 0.2429 0.0839 0.7676 0.070 Uiso calc R 1 . .
H H5B 0.2574 0.0042 0.8222 0.070 Uiso calc R 1 . .
H H5C 0.3438 0.0711 0.8221 0.070 Uiso calc R 1 . .
C C6 0.15607(19) 0.1929(3) 0.81807(17) 0.0650(9) Uani d . 1 . .
H H6A 0.1413 0.2656 0.8341 0.078 Uiso calc R 1 . .
H H6B 0.1409 0.1179 0.8325 0.078 Uiso calc R 1 . .
H H6C 0.1200 0.1949 0.7760 0.078 Uiso calc R 1 . .
C C7 0.22611(14) 0.4063(2) 0.78625(9) 0.0342(4) Uani d . 1 . .
H H7 0.1636 0.3966 0.7778 0.041 Uiso calc R 1 . .
C C8 0.25052(14) 0.5142(2) 0.76797(8) 0.0327(4) Uani d . 1 . .
C C9 0.18036(15) 0.6155(2) 0.73282(9) 0.0392(5) Uani d . 1 . .
C C10 0.08308(18) 0.5871(3) 0.72413(12) 0.0579(7) Uani d . 1 . .
H H10A 0.0626 0.5065 0.7054 0.070 Uiso calc R 1 . .
H H10B 0.0399 0.6511 0.6999 0.070 Uiso calc R 1 . .
H H10C 0.0848 0.5856 0.7616 0.070 Uiso calc R 1 . .
C C11 0.17281(18) 0.6194(3) 0.67266(11) 0.0511(6) Uani d . 1 . .
H H11A 0.1527 0.5385 0.6542 0.061 Uiso calc R 1 . .
H H11B 0.2333 0.6397 0.6763 0.061 Uiso calc R 1 . .
H H11C 0.1276 0.6823 0.6492 0.061 Uiso calc R 1 . .
C C12 0.2115(2) 0.7395(3) 0.76157(14) 0.0730(11) Uani d . 1 . .
H H12A 0.2734 0.7578 0.7672 0.088 Uiso calc R 1 . .
H H12B 0.2130 0.7380 0.7990 0.088 Uiso calc R 1 . .
H H12C 0.1682 0.8034 0.7372 0.088 Uiso calc R 1 . .
C C13 0.34281(14) 0.52737(19) 0.78144(8) 0.0299(4) Uani d . 1 . .
H H13 0.3617 0.6006 0.7703 0.036 Uiso calc R 1 . .
C C14 0.40805(13) 0.43584(18) 0.81089(8) 0.0264(4) Uani d . 1 . .
C C15 0.50525(12) 0.45405(18) 0.82128(8) 0.0269(4) Uani d . 1 . .
H H15A 0.5145 0.5426 0.8162 0.032 Uiso calc R 1 . .
H H15B 0.5132 0.4071 0.7919 0.032 Uiso calc R 1 . .
C C16 0.56725(14) 0.48099(18) 0.92526(8) 0.0294(4) Uani d . 1 . .
H H16A 0.5015 0.5040 0.9098 0.035 Uiso calc R 1 . .
H H16B 0.6038 0.5582 0.9348 0.035 Uiso calc R 1 . .
C C17 0.59771(13) 0.40683(19) 0.97957(8) 0.0295(4) Uani d . 1 . .
C C18 0.62907(16) 0.4634(2) 1.03279(9) 0.0414(5) Uani d . 1 . .
H H18 0.6371 0.5504 1.0367 0.050 Uiso calc R 1 . .
C C19 0.64830(17) 0.3901(3) 1.08012(10) 0.0478(6) Uani d . 1 . .
H H19 0.6702 0.4262 1.1171 0.057 Uiso calc R 1 . .
C C20 0.63538(17) 0.2641(3) 1.07310(10) 0.0449(6) Uani d . 1 . .
H H20 0.6471 0.2125 1.1049 0.054 Uiso calc R 1 . .
C C21 0.60499(16) 0.2145(2) 1.01892(9) 0.0367(5) Uani d . 1 . .
H H21 0.5965 0.1277 1.0140 0.044 Uiso calc R 1 . .
C C22 0.67118(13) 0.44181(19) 0.88544(9) 0.0308(4) Uani d . 1 . .
H H22A 0.6774 0.3970 0.8549 0.037 Uiso calc R 1 . .
H H22B 0.6751 0.5313 0.8794 0.037 Uiso calc R 1 . .
C C23 0.74940(13) 0.40598(19) 0.94303(8) 0.0289(4) Uani d . 1 . .
C C24 0.80855(14) 0.4939(2) 0.98171(9) 0.0339(4) Uani d . 1 . .
H H24 0.7978 0.5791 0.9723 0.041 Uiso calc R 1 . .
C C25 0.88294(14) 0.4583(2) 1.03370(9) 0.0345(4) Uani d . 1 . .
C C26 0.94866(16) 0.5507(2) 1.07875(11) 0.0437(5) Uani d . 1 . .
C C27 0.9188(2) 0.6838(3) 1.06142(15) 0.0642(8) Uani d . 1 . .
H H27A 0.8558 0.6952 1.0554 0.077 Uiso calc R 1 . .
H H27B 0.9201 0.7025 1.0257 0.077 Uiso calc R 1 . .
H H27C 0.9610 0.7393 1.0920 0.077 Uiso calc R 1 . .
C C28 1.04710(18) 0.5335(3) 1.08810(15) 0.0664(9) Uani d . 1 . .
H H28A 1.0666 0.4478 1.0992 0.080 Uiso calc R 1 . .
H H28B 1.0892 0.5891 1.1187 0.080 Uiso calc R 1 . .
H H28C 1.0484 0.5527 1.0524 0.080 Uiso calc R 1 . .
C C29 0.9485(2) 0.5255(3) 1.13607(13) 0.0650(8) Uani d . 1 . .
H H29A 0.9677 0.4401 1.1481 0.078 Uiso calc R 1 . .
H H29B 0.8861 0.5384 1.1308 0.078 Uiso calc R 1 . .
H H29C 0.9916 0.5821 1.1657 0.078 Uiso calc R 1 . .
C C30 0.89708(13) 0.3316(2) 1.04407(9) 0.0328(4) Uani d . 1 . .
H H30 0.9497 0.3061 1.0786 0.039 Uiso calc R 1 . .
C C31 0.83970(13) 0.24007(19) 1.00753(8) 0.0283(4) Uani d . 1 . .
C C32 0.86199(14) 0.1024(2) 1.02091(9) 0.0322(4) Uani d . 1 . .
C C33 0.95429(16) 0.0820(2) 1.07562(10) 0.0445(5) Uani d . 1 . .
H H33A 0.9521 0.1204 1.1084 0.053 Uiso calc R 1 . .
H H33B 1.0043 0.1193 1.0708 0.053 Uiso calc R 1 . .
H H33C 0.9656 -0.0068 1.0826 0.053 Uiso calc R 1 . .
C C34 0.78670(16) 0.0385(2) 1.02959(11) 0.0430(5) Uani d . 1 . .
H H34A 0.7825 0.0778 1.0615 0.052 Uiso calc R 1 . .
H H34B 0.8024 -0.0490 1.0384 0.052 Uiso calc R 1 . .
H H34C 0.7272 0.0457 0.9943 0.052 Uiso calc R 1 . .
C C35 0.86841(16) 0.0416(2) 0.97090(10) 0.0406(5) Uani d . 1 . .
H H35A 0.8100 0.0534 0.9352 0.049 Uiso calc R 1 . .
H H35B 0.8803 -0.0470 0.9785 0.049 Uiso calc R 1 . .
H H35C 0.9190 0.0793 0.9669 0.049 Uiso calc R 1 . .
C C36 0.76088(13) 0.27986(18) 0.95627(8) 0.0259(4) Uani d . 1 . .
C C37 0.56916(15) -0.0520(2) 0.88233(10) 0.0367(5) Uani d . 1 . .
C C38 0.5741(3) -0.1711(2) 0.91295(15) 0.0637(8) Uani d . 1 . .
H H38A 0.5273 -0.2285 0.8861 0.076 Uiso calc R 1 . .
H H38B 0.5628 -0.1547 0.9454 0.076 Uiso calc R 1 . .
H H38C 0.6356 -0.2077 0.9273 0.076 Uiso calc R 1 . .
C C39 0.6996(2) 0.7183(3) 0.81098(13) 0.0624(8) Uani d . 1 . .
H H39A 0.7033 0.7619 0.7793 0.075 Uiso calc R 1 . .
H H39B 0.7155 0.6307 0.8097 0.075 Uiso calc R 1 . .
C C40 0.7703(3) 0.7727(4) 0.86721(17) 0.0810(11) Uani d . 1 . .
H H40A 0.8319 0.7648 0.8707 0.097 Uiso calc R 1 . .
H H40B 0.7687 0.7287 0.8990 0.097 Uiso calc R 1 . .
H H40C 0.7563 0.8602 0.8686 0.097 Uiso calc R 1 . .

loop_
_atom_site_aniso_label
_atom_site_aniso_U_11
_atom_site_aniso_U_22
_atom_site_aniso_U_33
_atom_site_aniso_U_12
_atom_site_aniso_U_13
_atom_site_aniso_U_23
Mn1 0.02138(16) 0.01881(16) 0.02466(16) 0.00141(10) 0.00919(12) 0.00055(10)
O1 0.0238(7) 0.0230(7) 0.0456(8) 0.0015(5) 0.0137(6) 0.0040(6)
O2 0.0223(6) 0.0251(7) 0.0287(7) 0.0014(5) 0.0087(5) -0.0004(5)
O3 0.0329(7) 0.0229(7) 0.0430(8) 0.0018(6) 0.0186(6) 0.0032(6)
O4 0.0725(12) 0.0277(8) 0.0485(9) 0.0103(8) 0.0294(9) 0.0003(7)
O5 0.0375(8) 0.0311(8) 0.0272(7) 0.0049(6) 0.0122(6) -0.0005(6)
O6 0.0423(9) 0.0312(8) 0.0453(9) -0.0011(7) 0.0145(7) -0.0087(7)
N1 0.0218(7) 0.0212(8) 0.0254(7) 0.0026(6) 0.0079(6) 0.0025(6)
N2 0.0298(8) 0.0310(9) 0.0271(8) 0.0025(7) 0.0148(7) 0.0013(6)
C1 0.0238(9) 0.0236(9) 0.0285(9) 0.0016(7) 0.0084(7) -0.0038(7)
C2 0.0254(9) 0.0281(10) 0.0402(11) -0.0011(8) 0.0128(8) -0.0081(8)
C3 0.0305(11) 0.0302(11) 0.0725(16) -0.0047(9) 0.0257(11) -0.0028(11)
C4 0.0577(16) 0.0526(16) 0.0736(19) -0.0074(13) 0.0397(15) 0.0136(14)
C5 0.0496(15) 0.0335(13) 0.093(2) -0.0084(11) 0.0355(15) -0.0092(13)
C6 0.0382(14) 0.0462(15) 0.116(3) -0.0040(12) 0.0415(16) 0.0043(16)
C7 0.0236(9) 0.0340(11) 0.0388(11) 0.0027(8) 0.0099(8) -0.0072(9)
C8 0.0282(9) 0.0357(11) 0.0250(9) 0.0094(8) 0.0056(8) -0.0043(8)
C9 0.0305(10) 0.0400(12) 0.0339(10) 0.0135(9) 0.0049(8) 0.0011(9)
C10 0.0385(13) 0.073(2) 0.0539(15) 0.0227(13) 0.0158(11) 0.0095(14)
C11 0.0445(13) 0.0565(16) 0.0406(12) 0.0159(12) 0.0112(11) 0.0107(11)
C12 0.0608(18) 0.0446(16) 0.0658(19) 0.0244(14) -0.0077(15) -0.0124(14)
C13 0.0312(10) 0.0279(10) 0.0243(8) 0.0059(8) 0.0085(8) 0.0011(7)
C14 0.0246(9) 0.0262(9) 0.0235(8) 0.0019(7) 0.0076(7) -0.0022(7)
C15 0.0250(9) 0.0236(9) 0.0263(9) 0.0029(7) 0.0076(7) 0.0053(7)
C16 0.0301(9) 0.0223(9) 0.0298(9) 0.0017(7) 0.0096(8) -0.0042(7)
C17 0.0245(9) 0.0316(10) 0.0291(9) 0.0027(8) 0.0104(7) -0.0043(8)
C18 0.0379(11) 0.0448(13) 0.0345(11) 0.0052(10) 0.0120(9) -0.0106(10)
C19 0.0436(13) 0.0687(18) 0.0267(10) 0.0108(12) 0.0134(9) -0.0070(10)
C20 0.0446(13) 0.0624(16) 0.0304(11) 0.0108(11) 0.0202(10) 0.0081(10)
C21 0.0384(11) 0.0418(12) 0.0339(11) 0.0039(9) 0.0206(9) 0.0070(9)
C22 0.0236(9) 0.0281(10) 0.0359(10) -0.0003(7) 0.0105(8) 0.0082(8)
C23 0.0213(8) 0.0282(10) 0.0332(10) -0.0005(7) 0.0100(8) 0.0026(8)
C24 0.0251(9) 0.0271(10) 0.0446(11) -0.0018(8) 0.0129(9) 0.0012(9)
C25 0.0257(9) 0.0366(11) 0.0373(10) -0.0043(8) 0.0121(8) -0.0064(9)
C26 0.0315(11) 0.0415(13) 0.0470(13) -0.0067(9) 0.0099(10) -0.0123(10)
C27 0.0541(16) 0.0422(15) 0.0723(19) -0.0112(13) 0.0113(14) -0.0152(14)
C28 0.0325(12) 0.070(2) 0.083(2) -0.0160(13) 0.0170(13) -0.0335(17)
C29 0.0725(19) 0.0625(19) 0.0508(15) -0.0115(16) 0.0223(14) -0.0231(14)
C30 0.0249(9) 0.0385(11) 0.0297(9) 0.0011(8) 0.0089(8) -0.0005(8)
C31 0.0223(9) 0.0333(10) 0.0276(9) 0.0034(8) 0.0107(8) 0.0026(8)
C32 0.0273(9) 0.0321(11) 0.0312(10) 0.0050(8) 0.0093(8) 0.0048(8)
C33 0.0372(12) 0.0412(13) 0.0396(12) 0.0103(10) 0.0060(10) 0.0066(10)
C34 0.0391(12) 0.0374(12) 0.0503(13) 0.0061(10) 0.0198(10) 0.0167(10)
C35 0.0376(11) 0.0367(12) 0.0422(12) 0.0145(9) 0.0149(10) -0.0001(9)
C36 0.0200(8) 0.0288(10) 0.0271(9) 0.0009(7) 0.0099(7) 0.0003(7)
C37 0.0367(11) 0.0229(10) 0.0462(12) 0.0007(8) 0.0165(10) 0.0005(8)
C38 0.094(2) 0.0286(13) 0.084(2) 0.0047(14) 0.0548(19) 0.0088(13)
C39 0.0674(19) 0.070(2) 0.0544(16) 0.0051(15) 0.0331(15) 0.0131(14)
C40 0.062(2) 0.079(3) 0.080(2) -0.0136(18) 0.0171(18) 0.0095(19)

loop_
_atom_type_symbol
_atom_type_description
_atom_type_scat_dispersion_real
_atom_type_scat_dispersion_imag
_atom_type_scat_source
C C 0.0033 0.0016 'International Tables Vol C Tables 4.2.6.8 and 6.1.1.4'
H H 0.0000 0.0000 'International Tables Vol C Tables 4.2.6.8 and 6.1.1.4'
Mn Mn 0.3368 0.7283 'International Tables Vol C Tables 4.2.6.8 and 6.1.1.4'
N N 0.0061 0.0033 'International Tables Vol C Tables 4.2.6.8 and 6.1.1.4'
O O 0.0106 0.0060 'International Tables Vol C Tables 4.2.6.8 and 6.1.1.4'

loop_
_geom_angle_atom_site_label_1
_geom_angle_atom_site_label_2
_geom_angle_atom_site_label_3
_geom_angle_site_symmetry_1
_geom_angle_site_symmetry_3
_geom_angle
_geom_angle_publ_flag
O1 Mn1 O2 . . 177.70(6) ?
O1 Mn1 O3 . . 88.60(6) ?
O2 Mn1 O3 . . 89.65(6) ?
O1 Mn1 N1 . . 89.26(6) ?
O2 Mn1 N1 . . 92.70(6) ?
O3 Mn1 N1 . . 170.77(6) ?
O1 Mn1 O5 . . 90.40(6) ?
O2 Mn1 O5 . . 88.25(6) ?
O3 Mn1 O5 . . 94.41(6) ?
N1 Mn1 O5 . . 94.59(6) ?
O1 Mn1 N2 . . 91.08(7) ?
O2 Mn1 N2 . . 90.47(6) ?
O3 Mn1 N2 . . 92.22(6) ?
N1 Mn1 N2 . . 78.84(6) ?
O5 Mn1 N2 . . 173.24(6) ?
C1 O1 Mn1 . . 134.32(13) ?
C36 O2 Mn1 . . 124.42(12) ?
C37 O3 Mn1 . . 128.95(14) ?
Mn1 O5 H41A . . 116.2 ?
Mn1 O5 H41B . . 96.1 ?
H41A O5 H41B . . 98.1 ?
C39 O6 H42 . . 105.3 ?
C16 N1 C22 . . 109.90(15) ?
C16 N1 C15 . . 110.22(14) ?
C22 N1 C15 . . 107.91(14) ?
C16 N1 Mn1 . . 111.93(12) ?
C22 N1 Mn1 . . 107.80(11) ?
C15 N1 Mn1 . . 108.97(11) ?
C17 N2 C21 . . 119.11(19) ?
C17 N2 Mn1 . . 112.33(13) ?
C21 N2 Mn1 . . 127.22(15) ?
O1 C1 C14 . . 121.37(17) ?
O1 C1 C2 . . 118.80(18) ?
C14 C1 C2 . . 119.83(18) ?
C7 C2 C1 . . 117.6(2) ?
C7 C2 C3 . . 122.53(19) ?
C1 C2 C3 . . 119.92(19) ?
C4 C3 C5 . . 109.5(2) ?
C4 C3 C6 . . 108.1(2) ?
C5 C3 C6 . . 106.4(2) ?
C4 C3 C2 . . 109.9(2) ?
C5 C3 C2 . . 111.0(2) ?
C6 C3 C2 . . 111.8(2) ?
C3 C4 H4A . . 109.5 ?
C3 C4 H4B . . 109.5 ?
H4A C4 H4B . . 109.5 ?
C3 C4 H4C . . 109.5 ?
H4A C4 H4C . . 109.5 ?
H4B C4 H4C . . 109.5 ?
C3 C5 H5A . . 109.5 ?
C3 C5 H5B . . 109.5 ?
H5A C5 H5B . . 109.5 ?
C3 C5 H5C . . 109.5 ?
H5A C5 H5C . . 109.5 ?
H5B C5 H5C . . 109.5 ?
C3 C6 H6A . . 109.5 ?
C3 C6 H6B . . 109.5 ?
H6A C6 H6B . . 109.5 ?
C3 C6 H6C . . 109.5 ?
H6A C6 H6C . . 109.5 ?
H6B C6 H6C . . 109.5 ?
C8 C7 C2 . . 123.54(19) ?
C8 C7 H7 . . 118.2 ?
C2 C7 H7 . . 118.2 ?
C13 C8 C7 . . 117.34(18) ?
C13 C8 C9 . . 119.4(2) ?
C7 C8 C9 . . 123.19(19) ?
C12 C9 C11 . . 109.7(3) ?
C12 C9 C10 . . 109.3(2) ?
C11 C9 C10 . . 107.0(2) ?
C12 C9 C8 . . 110.81(18) ?
C11 C9 C8 . . 107.95(18) ?
C10 C9 C8 . . 112.0(2) ?
C9 C10 H10A . . 109.5 ?
C9 C10 H10B . . 109.5 ?
H10A C10 H10B . . 109.5 ?
C9 C10 H10C . . 109.5 ?
H10A C10 H10C . . 109.5 ?
H10B C10 H10C . . 109.5 ?
C9 C11 H11A . . 109.5 ?
C9 C11 H11B . . 109.5 ?
H11A C11 H11B . . 109.5 ?
C9 C11 H11C . . 109.5 ?
H11A C11 H11C . . 109.5 ?
H11B C11 H11C . . 109.5 ?
C9 C12 H12A . . 109.5 ?
C9 C12 H12B . . 109.5 ?
H12A C12 H12B . . 109.5 ?
C9 C12 H12C . . 109.5 ?
H12A C12 H12C . . 109.5 ?
H12B C12 H12C . . 109.5 ?
C14 C13 C8 . . 121.6(2) ?
C14 C13 H13 . . 119.2 ?
C8 C13 H13 . . 119.2 ?
C13 C14 C1 . . 120.08(18) ?
C13 C14 C15 . . 118.51(18) ?
C1 C14 C15 . . 121.34(17) ?
C14 C15 N1 . . 113.64(15) ?
C14 C15 H15A . . 108.8 ?
N1 C15 H15A . . 108.8 ?
C14 C15 H15B . . 108.8 ?
N1 C15 H15B . . 108.8 ?
H15A C15 H15B . . 107.7 ?
N1 C16 C17 . . 113.15(16) ?
N1 C16 H16A . . 108.9 ?
C17 C16 H16A . . 108.9 ?
N1 C16 H16B . . 108.9 ?
C17 C16 H16B . . 108.9 ?
H16A C16 H16B . . 107.8 ?
N2 C17 C18 . . 122.0(2) ?
N2 C17 C16 . . 116.18(17) ?
C18 C17 C16 . . 121.6(2) ?
C19 C18 C17 . . 118.5(2) ?
C19 C18 H18 . . 120.7 ?
C17 C18 H18 . . 120.7 ?
C20 C19 C18 . . 119.4(2) ?
C20 C19 H19 . . 120.3 ?
C18 C19 H19 . . 120.3 ?
C19 C20 C21 . . 118.7(2) ?
C19 C20 H20 . . 120.7 ?
C21 C20 H20 . . 120.7 ?
N2 C21 C20 . . 122.2(2) ?
N2 C21 H21 . . 118.9 ?
C20 C21 H21 . . 118.9 ?
C23 C22 N1 . . 112.42(16) ?
C23 C22 H22A . . 109.1 ?
N1 C22 H22A . . 109.1 ?
C23 C22 H22B . . 109.1 ?
N1 C22 H22B . . 109.1 ?
H22A C22 H22B . . 107.9 ?
C24 C23 C36 . . 121.28(18) ?
C24 C23 C22 . . 121.74(19) ?
C36 C23 C22 . . 116.98(18) ?
C25 C24 C23 . . 120.8(2) ?
C25 C24 H24 . . 119.6 ?
C23 C24 H24 . . 119.6 ?
C24 C25 C30 . . 116.91(19) ?
C24 C25 C26 . . 123.2(2) ?
C30 C25 C26 . . 119.9(2) ?
C27 C26 C28 . . 109.2(2) ?
C27 C26 C25 . . 112.2(2) ?
C28 C26 C25 . . 110.1(2) ?
C27 C26 C29 . . 108.1(2) ?
C28 C26 C29 . . 108.9(2) ?
C25 C26 C29 . . 108.4(2) ?
C26 C27 H27A . . 109.5 ?
C26 C27 H27B . . 109.5 ?
H27A C27 H27B . . 109.5 ?
C26 C27 H27C . . 109.5 ?
H27A C27 H27C . . 109.5 ?
H27B C27 H27C . . 109.5 ?
C26 C28 H28A . . 109.5 ?
C26 C28 H28B . . 109.5 ?
H28A C28 H28B . . 109.5 ?
C26 C28 H28C . . 109.5 ?
H28A C28 H28C . . 109.5 ?
H28B C28 H28C . . 109.5 ?
C26 C29 H29A . . 109.5 ?
C26 C29 H29B . . 109.5 ?
H29A C29 H29B . . 109.5 ?
C26 C29 H29C . . 109.5 ?
H29A C29 H29C . . 109.5 ?
H29B C29 H29C . . 109.5 ?
C31 C30 C25 . . 124.75(19) ?
C31 C30 H30 . . 117.6 ?
C25 C30 H30 . . 117.6 ?
C30 C31 C36 . . 116.89(19) ?
C30 C31 C32 . . 121.61(17) ?
C36 C31 C32 . . 121.48(18) ?
C35 C32 C33 . . 107.83(18) ?
C35 C32 C34 . . 109.6(2) ?
C33 C32 C34 . . 107.51(19) ?
C35 C32 C31 . . 109.09(17) ?
C33 C32 C31 . . 112.17(18) ?
C34 C32 C31 . . 110.61(17) ?
C32 C33 H33A . . 109.5 ?
C32 C33 H33B . . 109.5 ?
H33A C33 H33B . . 109.5 ?
C32 C33 H33C . . 109.5 ?
H33A C33 H33C . . 109.5 ?
H33B C33 H33C . . 109.5 ?
C32 C34 H34A . . 109.5 ?
C32 C34 H34B . . 109.5 ?
H34A C34 H34B . . 109.5 ?
C32 C34 H34C . . 109.5 ?
H34A C34 H34C . . 109.5 ?
H34B C34 H34C . . 109.5 ?
C32 C35 H35A . . 109.5 ?
C32 C35 H35B . . 109.5 ?
H35A C35 H35B . . 109.5 ?
C32 C35 H35C . . 109.5 ?
H35A C35 H35C . . 109.5 ?
H35B C35 H35C . . 109.5 ?
O2 C36 C23 . . 118.68(17) ?
O2 C36 C31 . . 122.21(18) ?
C23 C36 C31 . . 119.10(18) ?
O4 C37 O3 . . 124.5(2) ?
O4 C37 C38 . . 119.5(2) ?
O3 C37 C38 . . 115.9(2) ?
C37 C38 H38A . . 109.5 ?
C37 C38 H38B . . 109.5 ?
H38A C38 H38B . . 109.5 ?
C37 C38 H38C . . 109.5 ?
H38A C38 H38C . . 109.5 ?
H38B C38 H38C . . 109.5 ?
O6 C39 C40 . . 114.5(3) ?
O6 C39 H39A . . 108.6 ?
C40 C39 H39A . . 108.6 ?
O6 C39 H39B . . 108.6 ?
C40 C39 H39B . . 108.6 ?
H39A C39 H39B . . 107.6 ?
C39 C40 H40A . . 109.5 ?
C39 C40 H40B . . 109.5 ?
H40A C40 H40B . . 109.5 ?
C39 C40 H40C . . 109.5 ?
H40A C40 H40C . . 109.5 ?
H40B C40 H40C . . 109.5 ?

loop_
_geom_bond_atom_site_label_1
_geom_bond_atom_site_label_2
_geom_bond_site_symmetry_2
_geom_bond_distance
_geom_bond_publ_flag
Mn1 O1 . 1.8532(14) ?
Mn1 O2 . 1.8770(14) ?
Mn1 O3 . 1.9958(15) ?
Mn1 N1 . 2.1058(16) ?
Mn1 O5 . 2.2434(15) ?
Mn1 N2 . 2.2543(17) ?
O1 C1 . 1.337(2) ?
O2 C36 . 1.345(2) ?
O3 C37 . 1.266(3) ?
O4 C37 . 1.253(3) ?
O5 H41A . 0.9215 ?
O5 H41B . 0.9263 ?
O6 C39 . 1.412(4) ?
O6 H42 . 0.9153 ?
N1 C16 . 1.484(2) ?
N1 C22 . 1.504(2) ?
N1 C15 . 1.506(2) ?
N2 C17 . 1.333(3) ?
N2 C21 . 1.342(3) ?
C1 C14 . 1.407(3) ?
C1 C2 . 1.420(3) ?
C2 C7 . 1.400(3) ?
C2 C3 . 1.550(3) ?
C3 C4 . 1.528(4) ?
C3 C5 . 1.533(4) ?
C3 C6 . 1.541(3) ?
C4 H4A . 0.9800 ?
C4 H4B . 0.9800 ?
C4 H4C . 0.9800 ?
C5 H5A . 0.9800 ?
C5 H5B . 0.9800 ?
C5 H5C . 0.9800 ?
C6 H6A . 0.9800 ?
C6 H6B . 0.9800 ?
C6 H6C . 0.9800 ?
C7 C8 . 1.396(3) ?
C7 H7 . 0.9500 ?
C8 C13 . 1.394(3) ?
C8 C9 . 1.541(3) ?
C9 C12 . 1.507(4) ?
C9 C11 . 1.539(3) ?
C9 C10 . 1.539(4) ?
C10 H10A . 0.9800 ?
C10 H10B . 0.9800 ?
C10 H10C . 0.9800 ?
C11 H11A . 0.9800 ?
C11 H11B . 0.9800 ?
C11 H11C . 0.9800 ?
C12 H12A . 0.9800 ?
C12 H12B . 0.9800 ?
C12 H12C . 0.9800 ?
C13 C14 . 1.394(3) ?
C13 H13 . 0.9500 ?
C14 C15 . 1.504(3) ?
C15 H15A . 0.9900 ?
C15 H15B . 0.9900 ?
C16 C17 . 1.508(3) ?
C16 H16A . 0.9900 ?
C16 H16B . 0.9900 ?
C17 C18 . 1.389(3) ?
C18 C19 . 1.387(4) ?
C18 H18 . 0.9500 ?
C19 C20 . 1.379(4) ?
C19 H19 . 0.9500 ?
C20 C21 . 1.382(3) ?
C20 H20 . 0.9500 ?
C21 H21 . 0.9500 ?
C22 C23 . 1.500(3) ?
C22 H22A . 0.9900 ?
C22 H22B . 0.9900 ?
C23 C24 . 1.395(3) ?
C23 C36 . 1.400(3) ?
C24 C25 . 1.388(3) ?
C24 H24 . 0.9500 ?
C25 C30 . 1.397(3) ?
C25 C26 . 1.535(3) ?
C26 C27 . 1.521(4) ?
C26 C28 . 1.532(3) ?
C26 C29 . 1.545(4) ?
C27 H27A . 0.9800 ?
C27 H27B . 0.9800 ?
C27 H27C . 0.9800 ?
C28 H28A . 0.9800 ?
C28 H28B . 0.9800 ?
C28 H28C . 0.9800 ?
C29 H29A . 0.9800 ?
C29 H29B . 0.9800 ?
C29 H29C . 0.9800 ?
C30 C31 . 1.391(3) ?
C30 H30 . 0.9500 ?
C31 C36 . 1.422(3) ?
C31 C32 . 1.536(3) ?
C32 C35 . 1.530(3) ?
C32 C33 . 1.531(3) ?
C32 C34 . 1.534(3) ?
C33 H33A . 0.9800 ?
C33 H33B . 0.9800 ?
C33 H33C . 0.9800 ?
C34 H34A . 0.9800 ?
C34 H34B . 0.9800 ?
C34 H34C . 0.9800 ?
C35 H35A . 0.9800 ?
C35 H35B . 0.9800 ?
C35 H35C . 0.9800 ?
C37 C38 . 1.506(3) ?
C38 H38A . 0.9800 ?
C38 H38B . 0.9800 ?
C38 H38C . 0.9800 ?
C39 C40 . 1.501(5) ?
C39 H39A . 0.9900 ?
C39 H39B . 0.9900 ?
C40 H40A . 0.9800 ?
C40 H40B . 0.9800 ?
C40 H40C . 0.9800 ?

loop_
_geom_hbond_atom_site_label_D
_geom_hbond_atom_site_label_H
_geom_hbond_atom_site_label_A
_geom_hbond_site_symmetry_A
_geom_hbond_distance_DH
_geom_hbond_distance_HA
_geom_hbond_distance_DA
_geom_hbond_angle_DHA
O5 H41A O6 2_646 0.92 1.91 2.799(2) 160
O6 H42 O4 1_565 0.91 1.81 2.723(3) 171
O5 H41B O4 . 0.93 1.79 2.677(2) 160
C4 H4B O1 . 0.98 2.36 2.991(4) 122
C5 H5C O1 . 0.98 2.28 2.929(3) 123
C15 H15B O5 . 0.99 2.54 3.202(3) 124
C34 H34C O2 . 0.98 2.45 3.102(3) 123
C35 H35A O2 . 0.98 2.32 3.010(3) 126
